data_1506199
loop_
_publ_author_name
'Wong, Ken-Tsung'
'Chao, Teng-Chih'
'Chi, Liang-Chen'
'Chu, Ying-Ying'
'Balaiah, Akula'
'Chiu, Shih-Feng'
'Liu, Yi-Hung'
'Wang, Yu'

_publ_section_title
;
 Syntheses and structures of novel heteroarene-fused coplanar
 pi-conjugated chromophores.
;
_journal_issue 22
_journal_name_full 'Organic letters'
_journal_page_first 5033
_journal_page_last 5036
_journal_paper_doi 10.1021/ol061791y
_journal_volume 8
_journal_year 2006
_chemical_formula_sum 'C44 H34 S2'
_chemical_formula_weight 626.83
_chemical_name_systematic
; 
 ? 
;
_space_group_IT_number 2
_symmetry_cell_setting triclinic
_symmetry_space_group_name_Hall '-P 1'
_symmetry_space_group_name_H-M 'P -1'
_atom_sites_solution_hydrogens geom
_atom_sites_solution_primary direct
_atom_sites_solution_secondary difmap
_audit_creation_method SHELXL-97
_cell_angle_alpha 73.659(3)
_cell_angle_beta 81.407(3)
_cell_angle_gamma 77.206(4)
_cell_formula_units_Z 2
_cell_length_a 9.0731(6)
_cell_length_b 14.1751(7)
_cell_length_c 14.4817(9)
_cell_measurement_reflns_used 8220
_cell_measurement_temperature 295(2)
_cell_measurement_theta_max 27.5
_cell_measurement_theta_min 1
_cell_volume 1735.34(18)
_computing_cell_refinement 'HKL Denzo & Scalepack (Otwinowski & Minor)'
_computing_data_collection 'COLLECT (Nonius BV)'
_computing_data_reduction 'HKL Denzo & Scalepack (Otwinowski & Minor)'
_computing_molecular_graphics SHELXTL
_computing_publication_material SHELXTL
_computing_structure_refinement 'SHELXL-97 (Sheldrick, 1997)'
_computing_structure_solution 'SHELXS-97 (Sheldrick, 1990)'
_diffrn_ambient_temperature 295(2)
_diffrn_measured_fraction_theta_full 0.963
_diffrn_measured_fraction_theta_max 0.963
_diffrn_measurement_device_type 'Nonius KappaCCD'
_diffrn_measurement_method CCD
_diffrn_radiation_monochromator graphite
_diffrn_radiation_source 'fine-focus sealed tube'
_diffrn_radiation_type MoK\a
_diffrn_radiation_wavelength 0.71073
_diffrn_reflns_av_R_equivalents 0.0596
_diffrn_reflns_av_sigmaI/netI 0.1216
_diffrn_reflns_limit_h_max 11
_diffrn_reflns_limit_h_min -11
_diffrn_reflns_limit_k_max 18
_diffrn_reflns_limit_k_min -18
_diffrn_reflns_limit_l_max 18
_diffrn_reflns_limit_l_min -18
_diffrn_reflns_number 12137
_diffrn_reflns_theta_full 27.42
_diffrn_reflns_theta_max 27.42
_diffrn_reflns_theta_min 1.83
_exptl_absorpt_coefficient_mu 0.183
_exptl_absorpt_correction_T_max 0.974
_exptl_absorpt_correction_T_min 0.948
_exptl_absorpt_correction_type multi-scan
_exptl_absorpt_process_details
; 
multi-scan from symmetry-related measurements 
 Sortav (Blessing 1995) 
;
_exptl_crystal_density_diffrn 1.200
_exptl_crystal_density_method 'not measured'
_exptl_crystal_F_000 660
_exptl_crystal_size_max 0.30
_exptl_crystal_size_mid 0.20
_exptl_crystal_size_min 0.15
_refine_diff_density_max 0.350
_refine_diff_density_min -0.336
_refine_diff_density_rms 0.094
_refine_ls_extinction_coef 0.0149(18)
_refine_ls_extinction_expression Fc^*^=kFc[1+0.001xFc^2^\l^3^/sin(2\q)]^-1/4^
_refine_ls_extinction_method SHELXL
_refine_ls_goodness_of_fit_ref 1.016
_refine_ls_hydrogen_treatment mixed
_refine_ls_matrix_type full
_refine_ls_number_parameters 416
_refine_ls_number_reflns 7617
_refine_ls_number_restraints 0
_refine_ls_restrained_S_all 1.016
_refine_ls_R_factor_all 0.1551
_refine_ls_R_factor_gt 0.0637
_refine_ls_shift/su_max 0.001
_refine_ls_shift/su_mean 0.000
_refine_ls_structure_factor_coef Fsqd
_refine_ls_weighting_details 'calc w=1/[\s^2^(Fo^2^)+(0.0782P)^2^+0.0000P] where P=(Fo^2^+2Fc^2^)/3'
_refine_ls_weighting_scheme calc
_refine_ls_wR_factor_gt 0.1365
_refine_ls_wR_factor_ref 0.1821
_reflns_number_gt 3870
_reflns_number_total 7617
_reflns_threshold_expression >2sigma(I)
_cod_data_source_file ol061791ysi20060720_074043.cif
_cod_data_source_block ic11728
_cod_depositor_comments
;
The following automatic conversions were performed:

'_symmetry_cell_setting' value 'Triclinic' changed to 'triclinic'
according to /home/saulius/struct/CIF-dictionaries/cif_core.dic
dictionary named 'cif_core.dic' version 2.4.1 from 2010-06-29.

Automatic conversion script
Id: cif_fix_values 1715 2011-07-08 13:25:40Z adriana 
;
_cod_original_sg_symbol_H-M P-1
_cod_database_code 1506199

loop_
_symmetry_equiv_pos_as_xyz
'x, y, z'
'-x, -y, -z'

loop_
_atom_site_label
_atom_site_type_symbol
_atom_site_fract_x
_atom_site_fract_y
_atom_site_fract_z
_atom_site_U_iso_or_equiv
_atom_site_adp_type
_atom_site_occupancy
_atom_site_symmetry_multiplicity
_atom_site_calc_flag
_atom_site_refinement_flags
S1 S -0.38341(10) 0.49790(6) 0.39396(6) 0.0437(3) Uani 1 1 d .
S2 S -0.46950(10) 0.13442(6) 0.18666(7) 0.0438(3) Uani 1 1 d .
C1 C -0.2694(4) 0.5584(2) 0.4316(2) 0.0467(9) Uani 1 1 d .
H1A H -0.3066 0.6064 0.4660 0.056 Uiso 1 1 calc R
C2 C -0.1191(4) 0.5295(2) 0.4062(2) 0.0409(8) Uani 1 1 d .
H2A H -0.0424 0.5560 0.4199 0.049 Uiso 1 1 calc R
C3 C -0.0947(4) 0.4541(2) 0.3562(2) 0.0353(7) Uani 1 1 d .
C4 C 0.0414(4) 0.3891(2) 0.3148(2) 0.0335(7) Uani 1 1 d .
C5 C -0.0411(3) 0.3263(2) 0.2759(2) 0.0332(7) Uani 1 1 d .
C6 C 0.0244(4) 0.2483(2) 0.2339(2) 0.0358(7) Uani 1 1 d .
H6A H 0.1292 0.2321 0.2211 0.043 Uiso 1 1 calc R
C7 C -0.0703(3) 0.1953(2) 0.2118(2) 0.0328(7) Uani 1 1 d .
C8 C -0.0238(4) 0.1072(2) 0.1646(2) 0.0348(7) Uani 1 1 d .
C9 C -0.1806(4) 0.0886(2) 0.1559(2) 0.0344(7) Uani 1 1 d .
C10 C -0.2382(4) 0.0233(2) 0.1197(2) 0.0429(8) Uani 1 1 d .
H10A H -0.1783 -0.0252 0.0912 0.051 Uiso 1 1 calc R
C11 C -0.3927(4) 0.0398(3) 0.1317(3) 0.0468(9) Uani 1 1 d .
H11A H -0.4505 0.0036 0.1121 0.056 Uiso 1 1 calc R
C12 C -0.2924(3) 0.1530(2) 0.1939(2) 0.0345(7) Uani 1 1 d .
C13 C -0.2292(3) 0.2214(2) 0.2291(2) 0.0331(7) Uani 1 1 d .
C14 C -0.2945(4) 0.2992(2) 0.2706(2) 0.0371(8) Uani 1 1 d .
H14A H -0.3993 0.3165 0.2820 0.044 Uiso 1 1 calc R
C15 C -0.1992(3) 0.3506(2) 0.2949(2) 0.0339(7) Uani 1 1 d .
C16 C -0.2275(4) 0.4307(2) 0.3434(2) 0.0361(8) Uani 1 1 d .
C17 C 0.1380(4) 0.4541(2) 0.2371(2) 0.0377(8) Uani 1 1 d .
C18 C 0.2357(4) 0.5019(3) 0.2638(3) 0.0521(10) Uani 1 1 d .
H18A H 0.2419 0.4942 0.3291 0.063 Uiso 1 1 calc R
C19 C 0.3245(4) 0.5606(3) 0.1960(3) 0.0584(11) Uani 1 1 d .
H19A H 0.3900 0.5910 0.2165 0.070 Uiso 1 1 calc R
C20 C 0.3178(4) 0.5750(3) 0.0991(3) 0.0572(11) Uani 1 1 d .
C21 C 0.2169(5) 0.5293(3) 0.0711(3) 0.0633(11) Uani 1 1 d .
H21A H 0.2086 0.5389 0.0057 0.076 Uiso 1 1 calc R
C22 C 0.1284(4) 0.4694(3) 0.1397(3) 0.0517(10) Uani 1 1 d .
H22A H 0.0621 0.4394 0.1195 0.062 Uiso 1 1 calc R
C23 C 0.4170(5) 0.6375(3) 0.0236(4) 0.0869(16) Uani 1 1 d .
H23A H 0.4797 0.6628 0.0552 0.130 Uiso 1 1 calc R
H23B H 0.3539 0.6924 -0.0166 0.130 Uiso 1 1 calc R
H23C H 0.4801 0.5967 -0.0154 0.130 Uiso 1 1 calc R
C24 C 0.1362(4) 0.3147(2) 0.3933(2) 0.0346(8) Uani 1 1 d .
C25 C 0.2840(4) 0.2705(2) 0.3709(2) 0.0454(9) Uani 1 1 d .
H25A H 0.3307 0.2912 0.3089 0.054 Uiso 1 1 calc R
C26 C 0.3635(4) 0.1956(3) 0.4398(3) 0.0564(10) Uani 1 1 d .
H26A H 0.4633 0.1677 0.4231 0.068 Uiso 1 1 calc R
C27 C 0.2990(4) 0.1612(3) 0.5320(3) 0.0520(10) Uani 1 1 d .
C28 C 0.1519(4) 0.2047(3) 0.5542(3) 0.0543(10) Uani 1 1 d .
H28A H 0.1050 0.1824 0.6158 0.065 Uiso 1 1 calc R
C29 C 0.0717(4) 0.2806(2) 0.4872(2) 0.0449(9) Uani 1 1 d .
H29A H -0.0270 0.3095 0.5051 0.054 Uiso 1 1 calc R
C30 C 0.3846(6) 0.0771(3) 0.6061(3) 0.0859(15) Uani 1 1 d .
H30A H 0.3211 0.0638 0.6658 0.129 Uiso 1 1 calc R
H30B H 0.4745 0.0963 0.6168 0.129 Uiso 1 1 calc R
H30C H 0.4125 0.0179 0.5828 0.129 Uiso 1 1 calc R
C31 C 0.0639(4) 0.1446(2) 0.0667(2) 0.0342(7) Uani 1 1 d .
C32 C 0.2201(4) 0.1339(2) 0.0582(2) 0.0422(8) Uani 1 1 d .
H32A H 0.2736 0.0972 0.1109 0.051 Uiso 1 1 calc R
C33 C 0.2985(4) 0.1770(3) -0.0277(3) 0.0496(9) Uani 1 1 d .
H33A H 0.4036 0.1691 -0.0311 0.059 Uiso 1 1 calc R
C34 C 0.2250(5) 0.2305(3) -0.1068(3) 0.0545(10) Uani 1 1 d .
C35 C 0.0693(5) 0.2414(3) -0.0994(3) 0.0570(10) Uani 1 1 d .
H35A H 0.0168 0.2784 -0.1525 0.068 Uiso 1 1 calc R
C36 C -0.0103(4) 0.1984(2) -0.0146(3) 0.0470(9) Uani 1 1 d .
H36A H -0.1151 0.2056 -0.0120 0.056 Uiso 1 1 calc R
C37 C 0.3110(6) 0.2762(4) -0.2009(3) 0.0913(16) Uani 1 1 d .
H37A H 0.4175 0.2616 -0.1931 0.137 Uiso 1 1 calc R
H37B H 0.2763 0.3474 -0.2184 0.137 Uiso 1 1 calc R
H37C H 0.2935 0.2486 -0.2508 0.137 Uiso 1 1 calc R
C38 C 0.0678(3) 0.0133(2) 0.2282(2) 0.0371(8) Uani 1 1 d .
C39 C 0.1255(4) -0.0698(2) 0.1929(3) 0.0515(9) Uani 1 1 d .
H39A H 0.1079 -0.0679 0.1307 0.062 Uiso 1 1 calc R
C40 C 0.2085(4) -0.1560(3) 0.2477(3) 0.0602(11) Uani 1 1 d .
H40A H 0.2456 -0.2105 0.2216 0.072 Uiso 1 1 calc R
C41 C 0.2372(4) -0.1623(3) 0.3398(3) 0.0579(11) Uani 1 1 d .
C42 C 0.1790(5) -0.0808(3) 0.3761(3) 0.0647(11) Uani 1 1 d .
H42A H 0.1961 -0.0834 0.4386 0.078 Uiso 1 1 calc R
C43 C 0.0947(4) 0.0060(3) 0.3213(3) 0.0528(10) Uani 1 1 d .
H43A H 0.0560 0.0599 0.3481 0.063 Uiso 1 1 calc R
C44 C 0.3311(5) -0.2562(3) 0.3989(4) 0.0883(16) Uani 1 1 d .
H44A H 0.3616 -0.3049 0.3618 0.132 Uiso 1 1 calc R
H44B H 0.2715 -0.2830 0.4570 0.132 Uiso 1 1 calc R
H44C H 0.4195 -0.2399 0.4151 0.132 Uiso 1 1 calc R

loop_
_atom_site_aniso_label
_atom_site_aniso_U_11
_atom_site_aniso_U_22
_atom_site_aniso_U_33
_atom_site_aniso_U_23
_atom_site_aniso_U_13
_atom_site_aniso_U_12
S1 0.0395(5) 0.0427(5) 0.0468(6) -0.0181(4) 0.0011(4) 0.0016(4)
S2 0.0310(5) 0.0468(5) 0.0580(6) -0.0180(4) -0.0077(4) -0.0084(4)
C1 0.056(2) 0.0394(18) 0.045(2) -0.0195(16) -0.0048(18) 0.0011(17)
C2 0.047(2) 0.0376(18) 0.041(2) -0.0155(15) -0.0098(16) -0.0039(16)
C3 0.0355(19) 0.0359(17) 0.0362(19) -0.0130(14) -0.0071(15) -0.0032(14)
C4 0.0325(18) 0.0344(17) 0.0372(18) -0.0158(14) -0.0045(14) -0.0048(14)
C5 0.0321(18) 0.0332(16) 0.0357(18) -0.0123(14) -0.0011(14) -0.0060(14)
C6 0.0255(17) 0.0414(18) 0.043(2) -0.0164(15) -0.0005(14) -0.0057(14)
C7 0.0286(17) 0.0336(16) 0.0366(18) -0.0100(13) -0.0042(14) -0.0042(13)
C8 0.0299(17) 0.0352(17) 0.043(2) -0.0155(14) -0.0052(15) -0.0049(13)
C9 0.0338(18) 0.0332(17) 0.0391(19) -0.0108(14) -0.0080(15) -0.0072(14)
C10 0.043(2) 0.0385(18) 0.053(2) -0.0200(16) -0.0108(17) -0.0046(15)
C11 0.043(2) 0.048(2) 0.060(2) -0.0209(17) -0.0145(18) -0.0147(17)
C12 0.0293(17) 0.0341(16) 0.0397(19) -0.0096(14) -0.0048(14) -0.0040(13)
C13 0.0265(17) 0.0356(16) 0.0392(19) -0.0135(14) -0.0026(14) -0.0053(13)
C14 0.0259(17) 0.0398(17) 0.046(2) -0.0148(15) 0.0004(15) -0.0039(14)
C15 0.0319(18) 0.0336(16) 0.0369(19) -0.0125(14) -0.0008(14) -0.0051(14)
C16 0.0361(19) 0.0355(17) 0.0345(19) -0.0104(14) -0.0013(15) -0.0016(14)
C17 0.0358(19) 0.0353(17) 0.043(2) -0.0117(14) -0.0037(15) -0.0060(14)
C18 0.063(3) 0.047(2) 0.052(2) -0.0110(17) -0.012(2) -0.0197(19)
C19 0.055(3) 0.051(2) 0.071(3) -0.006(2) -0.009(2) -0.0246(19)
C20 0.047(2) 0.044(2) 0.068(3) -0.0009(19) 0.006(2) -0.0091(18)
C21 0.074(3) 0.069(3) 0.042(2) -0.0055(19) 0.001(2) -0.018(2)
C22 0.055(2) 0.058(2) 0.047(2) -0.0131(18) -0.0045(19) -0.0209(19)
C23 0.066(3) 0.075(3) 0.100(4) 0.004(3) 0.013(3) -0.022(3)
C24 0.0339(18) 0.0343(17) 0.040(2) -0.0138(14) -0.0036(15) -0.0102(14)
C25 0.043(2) 0.048(2) 0.040(2) -0.0071(16) -0.0024(17) -0.0048(17)
C26 0.043(2) 0.055(2) 0.062(3) -0.008(2) -0.005(2) 0.0001(18)
C27 0.051(2) 0.044(2) 0.056(3) -0.0049(18) -0.012(2) -0.0064(18)
C28 0.057(3) 0.055(2) 0.046(2) -0.0021(18) -0.0026(19) -0.014(2)
C29 0.038(2) 0.050(2) 0.045(2) -0.0131(17) -0.0001(17) -0.0070(16)
C30 0.091(4) 0.067(3) 0.074(3) 0.015(2) -0.019(3) 0.003(3)
C31 0.0337(18) 0.0301(16) 0.041(2) -0.0133(14) -0.0073(15) -0.0026(14)
C32 0.037(2) 0.052(2) 0.040(2) -0.0101(16) -0.0104(16) -0.0087(16)
C33 0.039(2) 0.063(2) 0.050(2) -0.0118(18) -0.0061(18) -0.0198(18)
C34 0.060(3) 0.053(2) 0.048(2) -0.0052(18) -0.002(2) -0.017(2)
C35 0.058(3) 0.053(2) 0.049(2) 0.0007(18) -0.013(2) -0.0015(19)
C36 0.035(2) 0.050(2) 0.052(2) -0.0115(18) -0.0068(17) 0.0004(16)
C37 0.089(4) 0.109(4) 0.061(3) 0.008(3) 0.009(3) -0.036(3)
C38 0.0286(17) 0.0378(18) 0.046(2) -0.0122(15) -0.0050(15) -0.0062(14)
C39 0.056(2) 0.042(2) 0.057(2) -0.0168(18) -0.0107(19) 0.0007(17)
C40 0.056(3) 0.039(2) 0.080(3) -0.016(2) -0.006(2) 0.0039(18)
C41 0.041(2) 0.049(2) 0.071(3) 0.003(2) -0.008(2) -0.0036(17)
C42 0.066(3) 0.064(3) 0.054(3) -0.001(2) -0.017(2) 0.000(2)
C43 0.059(3) 0.052(2) 0.044(2) -0.0127(18) -0.0095(19) -0.0020(19)
C44 0.060(3) 0.066(3) 0.106(4) 0.017(3) -0.014(3) 0.011(2)

loop_
_atom_type_symbol
_atom_type_description
_atom_type_scat_dispersion_real
_atom_type_scat_dispersion_imag
_atom_type_scat_source
C C 0.0033 0.0016 'International Tables Vol C Tables 4.2.6.8 and 6.1.1.4'
H H 0.0000 0.0000 'International Tables Vol C Tables 4.2.6.8 and 6.1.1.4'
S S 0.1246 0.1234 'International Tables Vol C Tables 4.2.6.8 and 6.1.1.4'

loop_
_geom_angle_atom_site_label_1
_geom_angle_atom_site_label_2
_geom_angle_atom_site_label_3
_geom_angle
C1 S1 C16 90.44(17)
C12 S2 C11 90.63(16)
C2 C1 S1 113.5(3)
C2 C1 H1A 123.3
S1 C1 H1A 123.3
C1 C2 C3 111.3(3)
C1 C2 H2A 124.4
C3 C2 H2A 124.4
C16 C3 C2 112.4(3)
C16 C3 C4 110.7(3)
C2 C3 C4 136.8(3)
C3 C4 C24 112.7(3)
C3 C4 C17 110.8(2)
C24 C4 C17 112.3(3)
C3 C4 C5 99.9(2)
C24 C4 C5 106.2(2)
C17 C4 C5 114.4(3)
C6 C5 C15 120.7(3)
C6 C5 C4 127.2(3)
C15 C5 C4 111.8(3)
C7 C6 C5 118.2(3)
C7 C6 H6A 120.9
C5 C6 H6A 120.9
C6 C7 C13 120.9(3)
C6 C7 C8 127.3(3)
C13 C7 C8 111.8(3)
C9 C8 C31 113.4(3)
C9 C8 C38 110.2(2)
C31 C8 C38 112.1(3)
C9 C8 C7 100.2(2)
C31 C8 C7 107.2(2)
C38 C8 C7 113.3(3)
C12 C9 C10 112.7(3)
C12 C9 C8 110.5(3)
C10 C9 C8 136.8(3)
C11 C10 C9 111.5(3)
C11 C10 H10A 124.2
C9 C10 H10A 124.2
C10 C11 S2 112.9(3)
C10 C11 H11A 123.5
S2 C11 H11A 123.5
C9 C12 C13 111.5(3)
C9 C12 S2 112.2(2)
C13 C12 S2 136.3(2)
C14 C13 C7 121.0(3)
C14 C13 C12 133.0(3)
C7 C13 C12 106.0(3)
C13 C14 C15 118.0(3)
C13 C14 H14A 121.0
C15 C14 H14A 121.0
C14 C15 C5 121.2(3)
C14 C15 C16 132.6(3)
C5 C15 C16 106.2(3)
C3 C16 C15 111.4(3)
C3 C16 S1 112.4(2)
C15 C16 S1 136.1(3)
C22 C17 C18 117.6(3)
C22 C17 C4 122.3(3)
C18 C17 C4 120.1(3)
C19 C18 C17 121.7(4)
C19 C18 H18A 119.2
C17 C18 H18A 119.2
C20 C19 C18 121.2(4)
C20 C19 H19A 119.4
C18 C19 H19A 119.4
C19 C20 C21 117.7(3)
C19 C20 C23 121.9(4)
C21 C20 C23 120.4(4)
C22 C21 C20 120.9(4)
C22 C21 H21A 119.5
C20 C21 H21A 119.5
C17 C22 C21 120.8(4)
C17 C22 H22A 119.6
C21 C22 H22A 119.6
C20 C23 H23A 109.5
C20 C23 H23B 109.5
H23A C23 H23B 109.5
C20 C23 H23C 109.5
H23A C23 H23C 109.5
H23B C23 H23C 109.5
C25 C24 C29 117.2(3)
C25 C24 C4 121.0(3)
C29 C24 C4 121.4(3)
C24 C25 C26 120.7(3)
C24 C25 H25A 119.7
C26 C25 H25A 119.7
C27 C26 C25 122.0(4)
C27 C26 H26A 119.0
C25 C26 H26A 119.0
C28 C27 C26 117.3(3)
C28 C27 C30 120.9(4)
C26 C27 C30 121.8(4)
C27 C28 C29 121.6(3)
C27 C28 H28A 119.2
C29 C28 H28A 119.2
C28 C29 C24 121.1(3)
C28 C29 H29A 119.4
C24 C29 H29A 119.4
C27 C30 H30A 109.5
C27 C30 H30B 109.5
H30A C30 H30B 109.5
C27 C30 H30C 109.5
H30A C30 H30C 109.5
H30B C30 H30C 109.5
C32 C31 C36 117.1(3)
C32 C31 C8 120.9(3)
C36 C31 C8 121.7(3)
C31 C32 C33 121.2(3)
C31 C32 H32A 119.4
C33 C32 H32A 119.4
C34 C33 C32 121.4(3)
C34 C33 H33A 119.3
C32 C33 H33A 119.3
C33 C34 C35 118.1(3)
C33 C34 C37 121.3(4)
C35 C34 C37 120.6(4)
C34 C35 C36 121.2(4)
C34 C35 H35A 119.4
C36 C35 H35A 119.4
C35 C36 C31 121.0(3)
C35 C36 H36A 119.5
C31 C36 H36A 119.5
C34 C37 H37A 109.5
C34 C37 H37B 109.5
H37A C37 H37B 109.5
C34 C37 H37C 109.5
H37A C37 H37C 109.5
H37B C37 H37C 109.5
C43 C38 C39 116.9(3)
C43 C38 C8 123.3(3)
C39 C38 C8 119.8(3)
C38 C39 C40 121.8(4)
C38 C39 H39A 119.1
C40 C39 H39A 119.1
C41 C40 C39 121.1(4)
C41 C40 H40A 119.4
C39 C40 H40A 119.4
C40 C41 C42 117.7(4)
C40 C41 C44 121.0(4)
C42 C41 C44 121.3(4)
C41 C42 C43 121.3(4)
C41 C42 H42A 119.3
C43 C42 H42A 119.3
C38 C43 C42 121.2(4)
C38 C43 H43A 119.4
C42 C43 H43A 119.4
C41 C44 H44A 109.5
C41 C44 H44B 109.5
H44A C44 H44B 109.5
C41 C44 H44C 109.5
H44A C44 H44C 109.5
H44B C44 H44C 109.5

loop_
_geom_bond_atom_site_label_1
_geom_bond_atom_site_label_2
_geom_bond_distance
S1 C1 1.710(4)
S1 C16 1.712(3)
S2 C12 1.708(3)
S2 C11 1.714(4)
C1 C2 1.360(5)
C1 H1A 0.9300
C2 C3 1.413(4)
C2 H2A 0.9300
C3 C16 1.369(4)
C3 C4 1.523(4)
C4 C24 1.537(4)
C4 C17 1.537(4)
C4 C5 1.540(4)
C5 C6 1.388(4)
C5 C15 1.403(4)
C6 C7 1.382(4)
C6 H6A 0.9300
C7 C13 1.410(4)
C7 C8 1.537(4)
C8 C9 1.532(4)
C8 C31 1.534(4)
C8 C38 1.536(4)
C9 C12 1.368(4)
C9 C10 1.406(4)
C10 C11 1.362(5)
C10 H10A 0.9300
C11 H11A 0.9300
C12 C13 1.463(4)
C13 C14 1.380(4)
C14 C15 1.385(4)
C14 H14A 0.9300
C15 C16 1.454(4)
C17 C22 1.379(5)
C17 C18 1.382(5)
C18 C19 1.381(5)
C18 H18A 0.9300
C19 C20 1.368(6)
C19 H19A 0.9300
C20 C21 1.394(6)
C20 C23 1.517(5)
C21 C22 1.393(5)
C21 H21A 0.9300
C22 H22A 0.9300
C23 H23A 0.9600
C23 H23B 0.9600
C23 H23C 0.9600
C24 C25 1.382(5)
C24 C29 1.394(4)
C25 C26 1.387(5)
C25 H25A 0.9300
C26 C27 1.375(5)
C26 H26A 0.9300
C27 C28 1.373(5)
C27 C30 1.515(5)
C28 C29 1.380(5)
C28 H28A 0.9300
C29 H29A 0.9300
C30 H30A 0.9600
C30 H30B 0.9600
C30 H30C 0.9600
C31 C32 1.382(4)
C31 C36 1.387(5)
C32 C33 1.388(4)
C32 H32A 0.9300
C33 C34 1.359(5)
C33 H33A 0.9300
C34 C35 1.378(5)
C34 C37 1.515(5)
C35 C36 1.382(5)
C35 H35A 0.9300
C36 H36A 0.9300
C37 H37A 0.9600
C37 H37B 0.9600
C37 H37C 0.9600
C38 C43 1.377(5)
C38 C39 1.382(5)
C39 C40 1.383(5)
C39 H39A 0.9300
C40 C41 1.371(6)
C40 H40A 0.9300
C41 C42 1.371(6)
C41 C44 1.518(5)
C42 C43 1.394(5)
C42 H42A 0.9300
C43 H43A 0.9300
C44 H44A 0.9600
C44 H44B 0.9600
C44 H44C 0.9600

loop_
_cod_related_entry_id
_cod_related_entry_code
_cod_related_entry_database
1 21151908 ChemSpider
